data_7229445
loop_
_publ_author_name
'Rademeyer, Melanie'
'van der Westhuizen, Belinda'

_publ_section_title
;
 Salts of 4-aminobutyric acid and 6-aminohexanoic acid behaving as
 molecular Velcro
;
_journal_name_full CrystEngComm
_journal_paper_doi 10.1039/C7CE01597F
_journal_year 2017
_chemical_formula_moiety 'C4 H10 N O2, I'
_chemical_formula_sum 'C4 H10 I N O2'
_chemical_formula_weight 231.03
_chemical_name_systematic
;
 ?
;
_space_group_crystal_system orthorhombic
_space_group_IT_number 62
_space_group_name_Hall '-P 2ac 2n'
_space_group_name_H-M_alt 'P n m a'
_symmetry_space_group_name_Hall '-P 2ac 2n'
_symmetry_space_group_name_H-M 'P n m a'
_atom_sites_solution_hydrogens difmap
_audit_creation_method SHELXL-2013
_audit_update_record
;
2017-08-31 deposited with the CCDC.
2017-10-31 downloaded from the CCDC.
;
_cell_angle_alpha 90
_cell_angle_beta 90
_cell_angle_gamma 90
_cell_formula_units_Z 4
_cell_length_a 9.5887(4)
_cell_length_b 6.0522(3)
_cell_length_c 12.6513(6)
_cell_measurement_reflns_used 9968
_cell_measurement_temperature 150(2)
_cell_measurement_theta_max 28.39
_cell_measurement_theta_min 2.67
_cell_volume 734.19(6)
_computing_cell_refinement 'Bruker SAINT'
_computing_data_collection 'Bruker APEX2'
_computing_data_reduction 'Bruker SAINT'
_computing_molecular_graphics 'Bruker SHELXTL'
_computing_publication_material 'Bruker SHELXTL'
_computing_structure_refinement 'SHELXL-2014 (Sheldrick 2014)'
_computing_structure_solution 'SHELXS-97 (Sheldrick 2008)'
_diffrn_ambient_temperature 150(2)
_diffrn_measured_fraction_theta_full 0.999
_diffrn_measured_fraction_theta_max 1.001
_diffrn_measurement_device_type 'Bruker APEX-II CCD'
_diffrn_measurement_method '\f and \w scans'
_diffrn_radiation_type MoK\a
_diffrn_radiation_wavelength 0.71073
_diffrn_reflns_av_R_equivalents 0.0329
_diffrn_reflns_av_unetI/netI 0.0109
_diffrn_reflns_Laue_measured_fraction_full 0.999
_diffrn_reflns_Laue_measured_fraction_max 1.001
_diffrn_reflns_limit_h_max 12
_diffrn_reflns_limit_h_min -12
_diffrn_reflns_limit_k_max 8
_diffrn_reflns_limit_k_min -8
_diffrn_reflns_limit_l_max 16
_diffrn_reflns_limit_l_min -16
_diffrn_reflns_number 21535
_diffrn_reflns_point_group_measured_fraction_full 0.999
_diffrn_reflns_point_group_measured_fraction_max 1.001
_diffrn_reflns_theta_full 25.242
_diffrn_reflns_theta_max 28.398
_diffrn_reflns_theta_min 2.665
_exptl_absorpt_coefficient_mu 4.286
_exptl_absorpt_correction_T_max 0.4426
_exptl_absorpt_correction_T_min 0.3680
_exptl_absorpt_correction_type multi-scan
_exptl_absorpt_process_details 'SADABS (Bruker, 2015)'
_exptl_crystal_colour colourless
_exptl_crystal_density_diffrn 2.090
_exptl_crystal_description block
_exptl_crystal_F_000 440
_exptl_crystal_size_max 0.137
_exptl_crystal_size_mid 0.137
_exptl_crystal_size_min 0.061
_refine_diff_density_max 0.451
_refine_diff_density_min -0.266
_refine_diff_density_rms 0.091
_refine_ls_extinction_coef 0.0074(3)
_refine_ls_extinction_expression Fc^*^=kFc[1+0.001xFc^2^\l^3^/sin(2\q)]^-1/4^
_refine_ls_extinction_method SHELXL
_refine_ls_goodness_of_fit_ref 1.135
_refine_ls_hydrogen_treatment refall
_refine_ls_matrix_type full
_refine_ls_number_parameters 72
_refine_ls_number_reflns 1010
_refine_ls_number_restraints 0
_refine_ls_restrained_S_all 1.135
_refine_ls_R_factor_all 0.0125
_refine_ls_R_factor_gt 0.0110
_refine_ls_shift/su_max 0.001
_refine_ls_shift/su_mean 0.000
_refine_ls_structure_factor_coef Fsqd
_refine_ls_weighting_details
;
 w=1/[\s^2^(Fo^2^)+(0.0105P)^2^+0.3015P]
 where P=(Fo^2^+2Fc^2^)/3
;
_refine_ls_weighting_scheme calc
_refine_ls_wR_factor_gt 0.0249
_refine_ls_wR_factor_ref 0.0252
_reflns_Friedel_coverage 0.000
_reflns_number_gt 958
_reflns_number_total 1010
_reflns_threshold_expression 'I > 2\s(I)'
_cod_data_source_file c7ce01597f2.cif
_cod_data_source_block shelxl_CCDC5
_cod_database_code 7229445
_shelx_space_group_comment
;
The symmetry employed for this shelxl refinement is uniquely defined
by the following loop, which should always be used as a source of
symmetry information in preference to the above space-group names.
They are only intended as comments.
;
_shelxl_version_number 2013-2

loop_
_space_group_symop_operation_xyz
'x, y, z'
'-x+1/2, -y, z+1/2'
'-x, y+1/2, -z'
'x+1/2, -y+1/2, -z+1/2'
'-x, -y, -z'
'x-1/2, y, -z-1/2'
'x, -y-1/2, z'
'-x-1/2, y-1/2, z-1/2'

loop_
_atom_site_label
_atom_site_type_symbol
_atom_site_fract_x
_atom_site_fract_y
_atom_site_fract_z
_atom_site_U_iso_or_equiv
_atom_site_adp_type
_atom_site_occupancy
_atom_site_site_symmetry_order
_atom_site_calc_flag
_atom_site_refinement_flags_posn
_atom_site_refinement_flags_adp
_atom_site_refinement_flags_occupancy
I1 I 0.52462(2) 0.7500 0.13232(2) 0.01699(6) Uani 1 2 d S T P
O2 O 0.44505(13) 0.7500 0.50002(10) 0.0175(3) Uani 1 2 d S T P
O1 O 0.63060(16) 0.7500 0.39273(11) 0.0244(3) Uani 1 2 d S T P
N1 N 0.68417(18) 0.7500 0.87479(12) 0.0176(3) Uani 1 2 d S T P
C1 C 0.5703(2) 0.7500 0.48755(13) 0.0147(3) Uani 1 2 d S T P
C2 C 0.67853(19) 0.7500 0.57325(13) 0.0169(4) Uani 1 2 d S T P
C3 C 0.6195(2) 0.7500 0.68409(13) 0.0172(4) Uani 1 2 d S T P
C4 C 0.73708(19) 0.7500 0.76389(14) 0.0171(4) Uani 1 2 d S T P
H1A H 0.755(3) 0.7500 0.9162(18) 0.024(6) Uiso 1 2 d S . P
H2A H 0.7386(17) 0.877(3) 0.5631(12) 0.029(4) Uiso 1 1 d . . .
H4A H 0.7930(16) 0.881(3) 0.7538(11) 0.029(4) Uiso 1 1 d . . .
H3A H 0.5627(17) 0.881(3) 0.6951(13) 0.031(4) Uiso 1 1 d . . .
H1 H 0.571(4) 0.7500 0.350(2) 0.042(8) Uiso 1 2 d S . P
H1B H 0.633(2) 0.870(3) 0.8872(12) 0.037(5) Uiso 1 1 d . . .

loop_
_atom_site_aniso_label
_atom_site_aniso_U_11
_atom_site_aniso_U_22
_atom_site_aniso_U_33
_atom_site_aniso_U_23
_atom_site_aniso_U_13
_atom_site_aniso_U_12
I1 0.02088(8) 0.01748(8) 0.01263(7) 0.000 -0.00120(4) 0.000
O2 0.0149(6) 0.0187(7) 0.0188(6) 0.000 -0.0003(5) 0.000
O1 0.0198(7) 0.0423(9) 0.0112(6) 0.000 -0.0003(5) 0.000
N1 0.0187(8) 0.0222(9) 0.0119(7) 0.000 -0.0032(6) 0.000
C1 0.0198(8) 0.0110(8) 0.0134(8) 0.000 0.0000(7) 0.000
C2 0.0147(9) 0.0249(10) 0.0112(8) 0.000 0.0002(6) 0.000
C3 0.0162(8) 0.0235(10) 0.0120(8) 0.000 0.0000(6) 0.000
C4 0.0152(8) 0.0241(10) 0.0119(8) 0.000 -0.0001(7) 0.000

loop_
_atom_type_symbol
_atom_type_description
_atom_type_scat_dispersion_real
_atom_type_scat_dispersion_imag
_atom_type_scat_source
C C 0.0033 0.0016 'International Tables Vol C Tables 4.2.6.8 and 6.1.1.4'
H H 0.0000 0.0000 'International Tables Vol C Tables 4.2.6.8 and 6.1.1.4'
I I -0.4742 1.8119 'International Tables Vol C Tables 4.2.6.8 and 6.1.1.4'
N N 0.0061 0.0033 'International Tables Vol C Tables 4.2.6.8 and 6.1.1.4'
O O 0.0106 0.0060 'International Tables Vol C Tables 4.2.6.8 and 6.1.1.4'

loop_
_geom_angle_atom_site_label_1
_geom_angle_atom_site_label_2
_geom_angle_atom_site_label_3
_geom_angle
C1 O1 H1 107(2)
C4 N1 H1A 107.7(16)
C4 N1 H1B 110.7(11)
H1A N1 H1B 109.2(14)
O2 C1 O1 123.24(16)
O2 C1 C2 126.27(15)
O1 C1 C2 110.49(16)
C1 C2 C3 114.26(16)
C1 C2 H2A 108.3(9)
C3 C2 H2A 110.2(9)
C2 C3 C4 109.85(15)
C2 C3 H3A 110.1(10)
C4 C3 H3A 108.8(10)
N1 C4 C3 111.96(15)
N1 C4 H4A 108.2(9)
C3 C4 H4A 108.9(9)

loop_
_geom_bond_atom_site_label_1
_geom_bond_atom_site_label_2
_geom_bond_distance
O2 C1 1.211(2)
O1 C1 1.332(2)
O1 H1 0.79(3)
N1 C4 1.492(2)
N1 H1A 0.86(3)
N1 H1B 0.89(2)
C1 C2 1.501(2)
C2 C3 1.512(2)
C2 H2A 0.971(17)
C3 C4 1.513(2)
C3 H3A 0.970(17)
C4 H4A 0.968(17)

loop_
_geom_hbond_atom_site_label_D
_geom_hbond_atom_site_label_H
_geom_hbond_atom_site_label_A
_geom_hbond_distance_DH
_geom_hbond_distance_HA
_geom_hbond_distance_DA
_geom_hbond_angle_DHA
_geom_hbond_site_symmetry_A
N1 H1A O2 0.86(3) 2.11(3) 2.961(2) 173(2) 6_657
C2 H2A I1 0.971(17) 3.318(16) 4.2211(13) 155.6(12) 2_675
C4 H4A I1 0.968(17) 3.224(16) 4.1411(12) 158.8(11) 2_675
C3 H3A I1 0.970(17) 3.235(17) 4.0572(12) 143.6(12) 5_676
O1 H1 I1 0.79(3) 2.79(3) 3.4476(14) 142(3) .
N1 H1B I1 0.89(2) 2.77(2) 3.6295(10) 164.7(14) 5_676
N1 H1A O2 0.86(3) 2.11(3) 2.961(2) 173(2) 6_657
C2 H2A I1 0.971(17) 3.318(16) 4.2211(13) 155.6(12) 2_675
C4 H4A I1 0.968(17) 3.224(16) 4.1411(12) 158.8(11) 2_675
C3 H3A I1 0.970(17) 3.235(17) 4.0572(12) 143.6(12) 5_676
O1 H1 I1 0.79(3) 2.79(3) 3.4476(14) 142(3) .
N1 H1B I1 0.89(2) 2.77(2) 3.6295(10) 164.7(14) 5_676

loop_
_geom_torsion_atom_site_label_1
_geom_torsion_atom_site_label_2
_geom_torsion_atom_site_label_3
_geom_torsion_atom_site_label_4
_geom_torsion
O2 C1 C2 C3 0.000(0)
O1 C1 C2 C3 180.000(0)
C1 C2 C3 C4 180.000(0)
C2 C3 C4 N1 180.000(0)
